data_7055853
loop_
_publ_author_name
'Adhikari, Sangita'
'Sahana, Animesh'
'Kumari, Babli'
'Ganguly, Durba'
'Das, Saurabh'
'Banerjee, Prajna Paramita'
'Banerjee, Gautam'
'Chattopadhyay, Ansuman'
'Fondo, Matilde'
'Matalobos, Jes\'us Sanmart\'in'
'Brand\~ao, Paula'
'F\'elix, V\'itor'
'Das, Debasis'

_publ_section_title
;
 Molecular diversity in several pyridyl based Cu(ii) complexes:
 biophysical interaction and redox triggered fluorescence switch
;
_journal_issue 12
_journal_name_full 'New J. Chem.'
_journal_page_first 10378
_journal_paper_doi 10.1039/C6NJ02381A
_journal_volume 40
_journal_year 2016
_chemical_formula_moiety 'C7 H7 N O3'
_chemical_formula_sum 'C7 H7 N O3'
_chemical_formula_weight 153.14
_chemical_name_systematic
; 
 ? 
;
_space_group_IT_number 61
_symmetry_cell_setting orthorhombic
_symmetry_space_group_name_Hall '-P 2ac 2ab'
_symmetry_space_group_name_H-M 'P b c a'
_atom_sites_solution_hydrogens geom
_atom_sites_solution_primary direct
_atom_sites_solution_secondary difmap
_audit_creation_method SHELXL-97
_audit_update_record
;
2013-09-03 deposited with the CCDC.
2016-10-28 downloaded from the CCDC.
;
_cell_angle_alpha 90.00
_cell_angle_beta 90.00
_cell_angle_gamma 90.00
_cell_formula_units_Z 8
_cell_length_a 7.39817(15)
_cell_length_b 13.0179(2)
_cell_length_c 14.3767(3)
_cell_measurement_reflns_used 10493
_cell_measurement_temperature 293(2)
_cell_measurement_theta_max 25.2933
_cell_measurement_theta_min 3.0904
_cell_volume 1384.60(5)
_computing_cell_refinement
;
CrysAlisPro, Agilent Technologies,
Version 1.171.36.21 (release 14-08-2012 CrysAlis171 .NET)
(compiled Sep 14 2012,17:21:16)
;
_computing_data_collection MAR
_computing_data_reduction
;
CrysAlisPro, Agilent Technologies,
Version 1.171.36.21 (release 14-08-2012 CrysAlis171 .NET)
(compiled Sep 14 2012,17:21:16)
;
_computing_structure_refinement 'SHELXL-97 (Sheldrick, 1997)'
_computing_structure_solution 'SHELXS-97 (Sheldrick, 1990)'
_diffrn_ambient_temperature 293(2)
_diffrn_measured_fraction_theta_full 0.983
_diffrn_measured_fraction_theta_max 0.983
_diffrn_measurement_device_type 'MAR345 image plate'
_diffrn_measurement_method '180 images, \D\F 2.0\% '
_diffrn_radiation_monochromator 'Xenocs Fox3D mirror'
_diffrn_radiation_source 'Rigaku UltraX 18 rotating anode'
_diffrn_radiation_type MoK\a
_diffrn_radiation_wavelength 0.71073
_diffrn_reflns_av_R_equivalents 0.0296
_diffrn_reflns_av_sigmaI/netI 0.0091
_diffrn_reflns_limit_h_max 8
_diffrn_reflns_limit_h_min -8
_diffrn_reflns_limit_k_max 15
_diffrn_reflns_limit_k_min -15
_diffrn_reflns_limit_l_max 17
_diffrn_reflns_limit_l_min -17
_diffrn_reflns_number 16333
_diffrn_reflns_theta_full 25.35
_diffrn_reflns_theta_max 25.35
_diffrn_reflns_theta_min 3.47
_exptl_absorpt_coefficient_mu 0.117
_exptl_absorpt_correction_T_max 1.00000
_exptl_absorpt_correction_T_min 0.91803
_exptl_absorpt_correction_type multi-scan
_exptl_absorpt_process_details
;
CrysAlisPro, Agilent Technologies,
Version 1.171.36.21 (release 14-08-2012 CrysAlis171 .NET)
(compiled Sep 14 2012,17:21:16)
Empirical absorption correction using spherical harmonics,
 implemented in SCALE3 ABSPACK scaling algorithm.
;
_exptl_crystal_colour colourless
_exptl_crystal_density_diffrn 1.469
_exptl_crystal_density_method 'not measured'
_exptl_crystal_description block
_exptl_crystal_F_000 640
_exptl_crystal_size_max 0.30
_exptl_crystal_size_mid 0.25
_exptl_crystal_size_min 0.20
_refine_diff_density_max 0.200
_refine_diff_density_min -0.157
_refine_diff_density_rms 0.030
_refine_ls_extinction_method none
_refine_ls_goodness_of_fit_ref 1.064
_refine_ls_hydrogen_treatment mixed
_refine_ls_matrix_type full
_refine_ls_number_parameters 107
_refine_ls_number_reflns 1242
_refine_ls_number_restraints 0
_refine_ls_restrained_S_all 1.064
_refine_ls_R_factor_all 0.0394
_refine_ls_R_factor_gt 0.0378
_refine_ls_shift/su_max 0.000
_refine_ls_shift/su_mean 0.000
_refine_ls_structure_factor_coef Fsqd
_refine_ls_weighting_details 'calc w=1/[\s^2^(Fo^2^)+(0.0579P)^2^+0.3611P] where P=(Fo^2^+2Fc^2^)/3'
_refine_ls_weighting_scheme calc
_refine_ls_wR_factor_gt 0.1093
_refine_ls_wR_factor_ref 0.1108
_reflns_number_gt 1169
_reflns_number_total 1242
_reflns_threshold_expression >2sigma(I)
_cod_data_source_file c6nj02381a2.cif
_cod_data_source_block safinddds99
_cod_depositor_comments 'Adding full bibliography for 7055852--7055855.cif.'
_cod_database_code 7055853

loop_
_symmetry_equiv_pos_as_xyz
'x, y, z'
'-x+1/2, -y, z+1/2'
'-x, y+1/2, -z+1/2'
'x+1/2, -y+1/2, -z'
'-x, -y, -z'
'x-1/2, y, -z-1/2'
'x, -y-1/2, z-1/2'
'-x-1/2, y-1/2, z'

loop_
_atom_site_label
_atom_site_type_symbol
_atom_site_fract_x
_atom_site_fract_y
_atom_site_fract_z
_atom_site_U_iso_or_equiv
_atom_site_adp_type
_atom_site_occupancy
_atom_site_symmetry_multiplicity
_atom_site_calc_flag
_atom_site_refinement_flags
C1 C 0.1956(2) 0.90668(10) 0.23847(9) 0.0430(4) Uani 1 1 d .
H1 H 0.2207 0.9389 0.1822 0.052 Uiso 1 1 calc R
C2 C 0.23634(19) 0.95702(10) 0.32100(10) 0.0445(4) Uani 1 1 d .
H2 H 0.2866 1.0225 0.3199 0.053 Uiso 1 1 calc R
C3 C 0.20177(18) 0.90938(10) 0.40376(9) 0.0410(4) Uani 1 1 d .
N4 N 0.12441(15) 0.81473(8) 0.40272(8) 0.0400(3) Uani 1 1 d .
H4 H 0.109(2) 0.7836(11) 0.4574(13) 0.048 Uiso 1 1 d .
C5 C 0.07888(17) 0.76149(10) 0.32427(8) 0.0369(3) Uani 1 1 d .
C6 C 0.11939(17) 0.81089(10) 0.23789(9) 0.0373(3) Uani 1 1 d .
C7 C 0.07691(19) 0.75812(11) 0.14978(9) 0.0444(4) Uani 1 1 d .
O8 O 0.11154(17) 0.79505(8) 0.07384(7) 0.0605(4) Uani 1 1 d .
O9 O -0.00328(16) 0.66813(8) 0.15692(8) 0.0580(4) Uani 1 1 d .
H9 H -0.013(3) 0.6533(14) 0.2235(14) 0.070 Uiso 1 1 d .
C10 C 0.2458(2) 0.95440(12) 0.49639(10) 0.0565(4) Uani 1 1 d .
H10A H 0.1414 0.9506 0.5360 0.085 Uiso 1 1 calc R
H10B H 0.2807 1.0249 0.4888 0.085 Uiso 1 1 calc R
H10C H 0.3435 0.9167 0.5241 0.085 Uiso 1 1 calc R
O11 O 0.00596(15) 0.67456(7) 0.33145(7) 0.0490(3) Uani 1 1 d .

loop_
_atom_site_aniso_label
_atom_site_aniso_U_11
_atom_site_aniso_U_22
_atom_site_aniso_U_33
_atom_site_aniso_U_23
_atom_site_aniso_U_13
_atom_site_aniso_U_12
C1 0.0517(8) 0.0395(7) 0.0378(7) 0.0065(5) 0.0050(5) 0.0034(6)
C2 0.0515(8) 0.0351(7) 0.0469(8) -0.0004(5) 0.0028(6) -0.0018(6)
C3 0.0444(7) 0.0380(7) 0.0405(7) -0.0044(5) -0.0002(5) 0.0051(5)
N4 0.0525(7) 0.0378(6) 0.0297(6) 0.0019(4) 0.0007(4) 0.0020(5)
C5 0.0412(7) 0.0344(6) 0.0353(7) 0.0003(5) 0.0006(5) 0.0044(5)
C6 0.0403(7) 0.0390(7) 0.0327(7) 0.0010(5) 0.0007(5) 0.0055(5)
C7 0.0506(8) 0.0478(8) 0.0348(7) -0.0021(6) -0.0021(5) 0.0044(6)
O8 0.0910(9) 0.0583(7) 0.0322(6) 0.0003(4) -0.0004(5) 0.0019(5)
O9 0.0718(8) 0.0572(7) 0.0450(6) -0.0089(5) -0.0023(5) -0.0147(5)
C10 0.0679(9) 0.0550(9) 0.0465(9) -0.0121(7) -0.0055(7) -0.0012(7)
O11 0.0650(7) 0.0378(5) 0.0442(6) 0.0019(4) 0.0036(4) -0.0078(4)

loop_
_atom_type_symbol
_atom_type_description
_atom_type_scat_dispersion_real
_atom_type_scat_dispersion_imag
_atom_type_scat_source
C C 0.0033 0.0016 'International Tables Vol C Tables 4.2.6.8 and 6.1.1.4'
H H 0.0000 0.0000 'International Tables Vol C Tables 4.2.6.8 and 6.1.1.4'
N N 0.0061 0.0033 'International Tables Vol C Tables 4.2.6.8 and 6.1.1.4'
O O 0.0106 0.0060 'International Tables Vol C Tables 4.2.6.8 and 6.1.1.4'

loop_
_geom_angle_atom_site_label_1
_geom_angle_atom_site_label_2
_geom_angle_atom_site_label_3
_geom_angle
C6 C1 C2 121.65(12)
C6 C1 H1 119.2
C2 C1 H1 119.2
C3 C2 C1 119.30(13)
C3 C2 H2 120.3
C1 C2 H2 120.3
N4 C3 C2 118.75(12)
N4 C3 C10 117.28(12)
C2 C3 C10 123.97(13)
C3 N4 C5 124.97(11)
C3 N4 H4 117.2(10)
C5 N4 H4 117.7(10)
O11 C5 N4 119.64(11)
O11 C5 C6 124.44(11)
N4 C5 C6 115.92(12)
C1 C6 C5 119.38(12)
C1 C6 C7 121.16(12)
C5 C6 C7 119.45(12)
O8 C7 O9 120.99(12)
O8 C7 C6 122.70(13)
O9 C7 C6 116.31(12)
C7 O9 H9 106.6(11)
C3 C10 H10A 109.5
C3 C10 H10B 109.5
H10A C10 H10B 109.5
C3 C10 H10C 109.5
H10A C10 H10C 109.5
H10B C10 H10C 109.5

loop_
_geom_bond_atom_site_label_1
_geom_bond_atom_site_label_2
_geom_bond_distance
C1 C6 1.3685(19)
C1 C2 1.3885(19)
C1 H1 0.9300
C2 C3 1.3659(19)
C2 H2 0.9300
C3 N4 1.3587(18)
C3 C10 1.4909(19)
N4 C5 1.3659(16)
N4 H4 0.893(18)
C5 O11 1.2580(16)
C5 C6 1.4302(17)
C6 C7 1.4749(18)
C7 O8 1.2201(17)
C7 O9 1.3172(18)
O9 H9 0.98(2)
C10 H10A 0.9600
C10 H10B 0.9600
C10 H10C 0.9600

loop_
_geom_torsion_atom_site_label_1
_geom_torsion_atom_site_label_2
_geom_torsion_atom_site_label_3
_geom_torsion_atom_site_label_4
_geom_torsion
C6 C1 C2 C3 0.8(2)
C1 C2 C3 N4 -1.5(2)
C1 C2 C3 C10 177.78(13)
C2 C3 N4 C5 0.7(2)
C10 C3 N4 C5 -178.61(12)
C3 N4 C5 O11 -179.27(12)
C3 N4 C5 C6 0.7(2)
C2 C1 C6 C5 0.6(2)
C2 C1 C6 C7 -179.92(13)
O11 C5 C6 C1 178.64(12)
N4 C5 C6 C1 -1.34(19)
O11 C5 C6 C7 -0.8(2)
N4 C5 C6 C7 179.17(11)
C1 C6 C7 O8 2.1(2)
C5 C6 C7 O8 -178.39(13)
C1 C6 C7 O9 -177.17(12)
C5 C6 C7 O9 2.3(2)
